data_7122854
loop_
_publ_author_name
'Lohrman, Jessica A.'
'Deng, Chun-Lin'
'Shear, Trevor A.'
'Zakharov, Lev'
'Haley, Michael M.'
'Johnson, Darren'

_publ_section_title
;
 Methanesulfonyl-Polarized Halogen Bonding Enables Strong Halide
 Recognition in an Arylethynyl Anion Receptor
;
_journal_name_full 'Chemical Communications'
_journal_paper_doi 10.1039/C8CC09251F
_journal_year 2019
_chemical_formula_sum 'C24 H18 I3 N O4 S2'
_chemical_formula_weight 829.21
_space_group_crystal_system triclinic
_space_group_IT_number 2
_space_group_name_Hall '-P 1'
_space_group_name_H-M_alt 'P -1'
_symmetry_space_group_name_Hall '-P 1'
_symmetry_space_group_name_H-M 'P -1'
_atom_sites_solution_hydrogens geom
_audit_creation_method SHELXL-2014/7
_audit_update_record
;
2018-09-16 deposited with the CCDC.
2019-01-16 downloaded from the CCDC.
;
_cell_angle_alpha 64.031(4)
_cell_angle_beta 79.229(4)
_cell_angle_gamma 86.953(4)
_cell_formula_units_Z 2
_cell_length_a 8.5565(5)
_cell_length_b 13.3964(8)
_cell_length_c 13.6335(8)
_cell_measurement_reflns_used 4559
_cell_measurement_temperature 173(2)
_cell_measurement_theta_max 66.65
_cell_measurement_theta_min 3.67
_cell_volume 1379.49(15)
_computing_cell_refinement 'Bruker SAINT'
_computing_data_collection 'Bruker APEX2'
_computing_data_reduction 'Bruker SAINT'
_computing_molecular_graphics 'Bruker SHELXTL'
_computing_publication_material 'Bruker SHELXTL'
_computing_structure_refinement 'SHELXL-2014/7 (Sheldrick, 2014)'
_computing_structure_solution 'SHELXS-97 (Sheldrick 2008)'
_diffrn_ambient_temperature 173(2)
_diffrn_measured_fraction_theta_full 0.979
_diffrn_measured_fraction_theta_max 0.979
_diffrn_measurement_device_type 'Bruker Apex II CCD'
_diffrn_measurement_method '\f and \w scans'
_diffrn_radiation_type CuK\a
_diffrn_radiation_wavelength 1.54178
_diffrn_reflns_av_R_equivalents 0.0634
_diffrn_reflns_av_unetI/netI 0.0714
_diffrn_reflns_Laue_measured_fraction_full 0.979
_diffrn_reflns_Laue_measured_fraction_max 0.979
_diffrn_reflns_limit_h_max 10
_diffrn_reflns_limit_h_min -10
_diffrn_reflns_limit_k_max 15
_diffrn_reflns_limit_k_min -15
_diffrn_reflns_limit_l_max 16
_diffrn_reflns_limit_l_min -15
_diffrn_reflns_number 13406
_diffrn_reflns_point_group_measured_fraction_full 0.979
_diffrn_reflns_point_group_measured_fraction_max 0.979
_diffrn_reflns_theta_full 66.871
_diffrn_reflns_theta_max 66.871
_diffrn_reflns_theta_min 3.667
_diffrn_source 'Incoatec I\mS'
_exptl_absorpt_coefficient_mu 28.358
_exptl_absorpt_correction_T_max 0.7528
_exptl_absorpt_correction_T_min 0.4856
_exptl_absorpt_correction_type multi-scan
_exptl_absorpt_process_details SADABS
_exptl_crystal_colour yellow
_exptl_crystal_density_diffrn 1.996
_exptl_crystal_description cut-block
_exptl_crystal_F_000 784
_exptl_crystal_size_max 0.080
_exptl_crystal_size_mid 0.040
_exptl_crystal_size_min 0.020
_refine_diff_density_max 0.924
_refine_diff_density_min -0.899
_refine_diff_density_rms 0.154
_refine_ls_extinction_method none
_refine_ls_goodness_of_fit_ref 1.057
_refine_ls_hydrogen_treatment constr
_refine_ls_matrix_type full
_refine_ls_number_parameters 307
_refine_ls_number_reflns 4799
_refine_ls_number_restraints 0
_refine_ls_restrained_S_all 1.057
_refine_ls_R_factor_all 0.0535
_refine_ls_R_factor_gt 0.0394
_refine_ls_shift/su_max 0.001
_refine_ls_shift/su_mean 0.000
_refine_ls_structure_factor_coef Fsqd
_refine_ls_weighting_details 'w=1/[\s^2^(Fo^2^)+(0.0365P)^2^+0.9258P] where P=(Fo^2^+2Fc^2^)/3'
_refine_ls_weighting_scheme calc
_refine_ls_wR_factor_gt 0.0973
_refine_ls_wR_factor_ref 0.1037
_reflns_Friedel_coverage 0.000
_reflns_number_gt 3861
_reflns_number_total 4799
_reflns_threshold_expression 'I > 2\s(I)'
_cod_data_source_file c8cc09251f2.cif
_cod_data_source_block cu_mh237_0m_a
_cod_database_code 7122854
_shelx_shelxl_version_number 2014/7
_shelx_space_group_comment
; 
The symmetry employed for this shelxl refinement is uniquely defined 
by the following loop, which should always be used as a source of 
symmetry information in preference to the above space-group names. 
They are only intended as comments. 
;
_shelx_estimated_absorpt_t_min 0.210
_shelx_estimated_absorpt_t_max 0.601

loop_
_space_group_symop_operation_xyz
'x, y, z'
'-x, -y, -z'

loop_
_atom_site_label
_atom_site_type_symbol
_atom_site_fract_x
_atom_site_fract_y
_atom_site_fract_z
_atom_site_U_iso_or_equiv
_atom_site_adp_type
_atom_site_occupancy
_atom_site_site_symmetry_order
_atom_site_calc_flag
_atom_site_refinement_flags_posn
_atom_site_refinement_flags_adp
I1 I 0.86426(5) 0.22071(4) 0.70492(3) 0.03327(13) Uani 1 1 d . .
I2 I 0.56421(5) 0.44395(3) 0.26177(4) 0.03403(14) Uani 1 1 d . .
I3 I 0.71412(6) 0.19912(4) 0.48411(4) 0.03764(14) Uani 1 1 d . .
S1 S 1.11741(19) 0.31255(14) 1.09037(14) 0.0282(3) Uani 1 1 d . .
S2 S 0.3783(2) 0.92657(14) -0.12060(14) 0.0308(4) Uani 1 1 d . .
N1 N 0.7822(8) 0.8179(5) 0.4759(6) 0.0395(15) Uani 1 1 d . .
O1 O 1.2104(7) 0.2229(5) 1.1529(5) 0.0493(15) Uani 1 1 d . .
O2 O 1.1826(6) 0.4246(4) 1.0417(4) 0.0374(12) Uani 1 1 d . .
O3 O 0.3179(7) 0.9970(4) -0.0671(5) 0.0442(13) Uani 1 1 d . .
O4 O 0.2809(7) 0.9106(5) -0.1883(5) 0.0470(14) Uani 1 1 d . .
C1 C 0.7591(7) 0.6133(6) 0.4804(5) 0.0267(14) Uani 1 1 d . .
H1B H 0.7502 0.5421 0.4821 0.032 Uiso 1 1 calc R U
C2 C 0.8282(8) 0.6257(6) 0.5592(5) 0.0268(14) Uani 1 1 d . .
C3 C 0.8362(9) 0.7303(6) 0.5554(6) 0.0336(16) Uani 1 1 d . .
H3B H 0.8805 0.7398 0.6097 0.040 Uiso 1 1 calc R U
C4 C 0.7154(9) 0.8093(6) 0.3994(6) 0.0383(18) Uani 1 1 d . .
H4B H 0.6759 0.8733 0.3452 0.046 Uiso 1 1 calc R U
C5 C 0.7031(8) 0.7065(6) 0.3987(6) 0.0309(15) Uani 1 1 d . .
C6 C 0.7905(17) 0.9281(8) 0.4765(11) 0.083(4) Uani 1 1 d . .
H6A H 0.8426 0.9213 0.5372 0.124 Uiso 1 1 calc R U
H6B H 0.8517 0.9810 0.4057 0.124 Uiso 1 1 calc R U
H6C H 0.6826 0.9547 0.4870 0.124 Uiso 1 1 calc R U
C7 C 0.8821(9) 0.5315(6) 0.6465(6) 0.0314(15) Uani 1 1 d . .
C8 C 0.9207(8) 0.4523(6) 0.7218(5) 0.0274(14) Uani 1 1 d . .
C9 C 0.9662(7) 0.3580(6) 0.8117(5) 0.0252(14) Uani 1 1 d . .
C10 C 1.0206(8) 0.3756(5) 0.8942(5) 0.0249(14) Uani 1 1 d . .
H10A H 1.0264 0.4486 0.8885 0.030 Uiso 1 1 calc R U
C11 C 1.0654(8) 0.2873(6) 0.9830(5) 0.0250(13) Uani 1 1 d . .
C12 C 1.0657(8) 0.1805(6) 0.9914(6) 0.0299(15) Uani 1 1 d . .
H12A H 1.1019 0.1206 1.0515 0.036 Uiso 1 1 calc R U
C13 C 1.0113(9) 0.1628(6) 0.9092(6) 0.0310(16) Uani 1 1 d . .
H13A H 1.0107 0.0900 0.9138 0.037 Uiso 1 1 calc R U
C14 C 0.9589(8) 0.2490(6) 0.8225(5) 0.0259(14) Uani 1 1 d . .
C15 C 0.9329(9) 0.3090(7) 1.1742(6) 0.0346(17) Uani 1 1 d . .
H15A H 0.8688 0.3701 1.1318 0.052 Uiso 1 1 calc R U
H15B H 0.8767 0.2380 1.1979 0.052 Uiso 1 1 calc R U
H15C H 0.9501 0.3169 1.2395 0.052 Uiso 1 1 calc R U
C16 C 0.6365(8) 0.6989(6) 0.3133(6) 0.0308(16) Uani 1 1 d . .
C17 C 0.5845(8) 0.6944(6) 0.2407(6) 0.0294(15) Uani 1 1 d . .
C18 C 0.5203(7) 0.6936(6) 0.1507(5) 0.0248(14) Uani 1 1 d . .
C19 C 0.4821(8) 0.7942(6) 0.0696(6) 0.0272(14) Uani 1 1 d . .
H19A H 0.5000 0.8618 0.0732 0.033 Uiso 1 1 calc R U
C20 C 0.4174(8) 0.7949(5) -0.0170(5) 0.0247(14) Uani 1 1 d . .
C22 C 0.4255(8) 0.5970(5) 0.0595(6) 0.0294(16) Uani 1 1 d . .
H22A H 0.4032 0.5292 0.0577 0.035 Uiso 1 1 calc R U
C23 C 0.4948(7) 0.5954(5) 0.1438(5) 0.0215(13) Uani 1 1 d . .
C24 C 0.5665(10) 0.9783(7) -0.1979(8) 0.060(3) Uani 1 1 d . .
H24A H 0.6318 0.9889 -0.1511 0.090 Uiso 1 1 calc R U
H24B H 0.6170 0.9255 -0.2250 0.090 Uiso 1 1 calc R U
H24C H 0.5567 1.0496 -0.2611 0.090 Uiso 1 1 calc R U
C21 C 0.3882(8) 0.6977(5) -0.0230(5) 0.0269(14) Uani 1 1 d . .
H21A H 0.3434 0.6993 -0.0824 0.032 Uiso 1 1 calc R U

loop_
_atom_site_aniso_label
_atom_site_aniso_U_11
_atom_site_aniso_U_22
_atom_site_aniso_U_33
_atom_site_aniso_U_23
_atom_site_aniso_U_13
_atom_site_aniso_U_12
I1 0.0335(3) 0.0402(3) 0.0284(2) -0.01814(19) -0.00007(17) -0.00907(19)
I2 0.0305(2) 0.0243(2) 0.0317(2) -0.00150(17) 0.00212(17) 0.00382(18)
I3 0.0525(3) 0.0300(2) 0.0275(2) -0.01067(17) -0.00542(19) 0.0019(2)
S1 0.0230(8) 0.0342(9) 0.0303(8) -0.0144(7) -0.0117(6) 0.0054(7)
S2 0.0264(8) 0.0233(8) 0.0362(9) -0.0045(6) -0.0121(7) 0.0008(7)
N1 0.054(4) 0.034(3) 0.045(4) -0.025(3) -0.027(3) 0.015(3)
O1 0.051(4) 0.049(3) 0.058(4) -0.024(3) -0.039(3) 0.025(3)
O2 0.035(3) 0.039(3) 0.042(3) -0.020(2) -0.007(2) -0.010(2)
O3 0.046(3) 0.028(3) 0.063(4) -0.020(3) -0.021(3) 0.007(2)
O4 0.059(4) 0.042(3) 0.041(3) -0.012(2) -0.029(3) 0.004(3)
C1 0.018(3) 0.028(3) 0.029(3) -0.010(3) 0.000(3) -0.004(3)
C2 0.027(3) 0.029(3) 0.019(3) -0.006(3) -0.003(3) -0.003(3)
C3 0.035(4) 0.038(4) 0.032(4) -0.015(3) -0.018(3) 0.009(3)
C4 0.041(4) 0.035(4) 0.040(4) -0.011(3) -0.027(3) 0.015(3)
C5 0.029(4) 0.036(4) 0.026(3) -0.010(3) -0.011(3) 0.007(3)
C6 0.141(12) 0.037(5) 0.102(9) -0.040(6) -0.077(9) 0.030(6)
C7 0.028(4) 0.037(4) 0.032(4) -0.016(3) -0.009(3) -0.004(3)
C8 0.026(3) 0.028(4) 0.023(3) -0.006(3) -0.003(3) -0.003(3)
C9 0.018(3) 0.034(4) 0.024(3) -0.013(3) 0.000(2) -0.005(3)
C10 0.024(3) 0.020(3) 0.032(3) -0.013(3) -0.003(3) -0.002(3)
C11 0.022(3) 0.029(3) 0.022(3) -0.011(3) -0.004(2) 0.001(3)
C12 0.027(4) 0.026(3) 0.030(4) -0.007(3) -0.007(3) 0.005(3)
C13 0.035(4) 0.025(3) 0.031(4) -0.012(3) 0.002(3) -0.008(3)
C14 0.024(3) 0.030(3) 0.023(3) -0.011(3) -0.001(2) -0.006(3)
C15 0.031(4) 0.051(5) 0.022(3) -0.016(3) -0.004(3) -0.007(3)
C16 0.027(4) 0.032(4) 0.029(4) -0.010(3) -0.004(3) 0.006(3)
C17 0.028(4) 0.034(4) 0.025(3) -0.012(3) -0.007(3) 0.006(3)
C18 0.017(3) 0.033(4) 0.025(3) -0.013(3) -0.001(2) -0.006(3)
C19 0.024(3) 0.025(3) 0.033(4) -0.012(3) -0.006(3) -0.001(3)
C20 0.024(3) 0.022(3) 0.024(3) -0.006(2) -0.006(2) 0.002(3)
C22 0.028(4) 0.023(3) 0.039(4) -0.019(3) 0.005(3) -0.009(3)
C23 0.017(3) 0.017(3) 0.022(3) -0.003(2) 0.001(2) 0.001(2)
C24 0.033(4) 0.034(4) 0.067(6) 0.013(4) 0.008(4) 0.000(4)
C21 0.026(3) 0.030(3) 0.026(3) -0.012(3) -0.008(3) 0.000(3)

loop_
_atom_type_symbol
_atom_type_description
_atom_type_scat_dispersion_real
_atom_type_scat_dispersion_imag
_atom_type_scat_source
C C 0.0181 0.0091 'International Tables Vol C Tables 4.2.6.8 and 6.1.1.4'
H H 0.0000 0.0000 'International Tables Vol C Tables 4.2.6.8 and 6.1.1.4'
N N 0.0311 0.0180 'International Tables Vol C Tables 4.2.6.8 and 6.1.1.4'
O O 0.0492 0.0322 'International Tables Vol C Tables 4.2.6.8 and 6.1.1.4'
S S 0.3331 0.5567 'International Tables Vol C Tables 4.2.6.8 and 6.1.1.4'
I I -0.3257 6.8362 'International Tables Vol C Tables 4.2.6.8 and 6.1.1.4'

loop_
_geom_angle_atom_site_label_1
_geom_angle_atom_site_label_2
_geom_angle_atom_site_label_3
_geom_angle
O1 S1 O2 118.8(4)
O1 S1 C15 109.1(4)
O2 S1 C15 107.4(3)
O1 S1 C11 109.0(3)
O2 S1 C11 108.0(3)
C15 S1 C11 103.5(3)
O4 S2 O3 117.3(4)
O4 S2 C24 110.1(5)
O3 S2 C24 108.0(4)
O4 S2 C20 108.9(3)
O3 S2 C20 108.4(3)
C24 S2 C20 103.3(4)
C4 N1 C3 122.5(7)
C4 N1 C6 118.9(7)
C3 N1 C6 118.5(7)
C2 C1 C5 119.3(6)
C2 C1 H1B 120.3
C5 C1 H1B 120.3
C3 C2 C1 118.7(7)
C3 C2 C7 120.3(6)
C1 C2 C7 120.9(6)
N1 C3 C2 120.5(7)
N1 C3 H3B 119.8
C2 C3 H3B 119.8
N1 C4 C5 119.9(7)
N1 C4 H4B 120.0
C5 C4 H4B 120.0
C4 C5 C1 119.0(7)
C4 C5 C16 119.5(7)
C1 C5 C16 121.5(7)
N1 C6 H6A 109.5
N1 C6 H6B 109.5
H6A C6 H6B 109.5
N1 C6 H6C 109.5
H6A C6 H6C 109.5
H6B C6 H6C 109.5
C8 C7 C2 177.2(8)
C7 C8 C9 179.8(8)
C10 C9 C14 118.7(6)
C10 C9 C8 117.7(6)
C14 C9 C8 123.6(6)
C11 C10 C9 120.0(6)
C11 C10 H10A 120.0
C9 C10 H10A 120.0
C10 C11 C12 121.6(6)
C10 C11 S1 118.2(5)
C12 C11 S1 120.2(5)
C11 C12 C13 118.4(7)
C11 C12 H12A 120.8
C13 C12 H12A 120.8
C14 C13 C12 121.0(6)
C14 C13 H13A 119.5
C12 C13 H13A 119.5
C13 C14 C9 120.2(6)
C13 C14 I1 120.9(5)
C9 C14 I1 118.9(5)
S1 C15 H15A 109.5
S1 C15 H15B 109.5
H15A C15 H15B 109.5
S1 C15 H15C 109.5
H15A C15 H15C 109.5
H15B C15 H15C 109.5
C17 C16 C5 178.3(8)
C16 C17 C18 177.7(8)
C23 C18 C19 119.7(6)
C23 C18 C17 121.8(6)
C19 C18 C17 118.5(6)
C18 C19 C20 119.3(6)
C18 C19 H19A 120.3
C20 C19 H19A 120.3
C21 C20 C19 121.3(6)
C21 C20 S2 121.6(5)
C19 C20 S2 117.0(5)
C23 C22 C21 120.3(6)
C23 C22 H22A 119.8
C21 C22 H22A 119.8
C22 C23 C18 120.3(6)
C22 C23 I2 119.9(5)
C18 C23 I2 119.8(5)
S2 C24 H24A 109.5
S2 C24 H24B 109.5
H24A C24 H24B 109.5
S2 C24 H24C 109.5
H24A C24 H24C 109.5
H24B C24 H24C 109.5
C20 C21 C22 118.9(6)
C20 C21 H21A 120.5
C22 C21 H21A 120.5

loop_
_geom_bond_atom_site_label_1
_geom_bond_atom_site_label_2
_geom_bond_distance
I1 C14 2.102(7)
I2 C23 2.104(6)
S1 O1 1.434(6)
S1 O2 1.443(5)
S1 C15 1.757(7)
S1 C11 1.774(7)
S2 O4 1.439(6)
S2 O3 1.449(6)
S2 C24 1.741(8)
S2 C20 1.775(7)
N1 C4 1.328(10)
N1 C3 1.334(10)
N1 C6 1.487(10)
C1 C2 1.391(10)
C1 C5 1.396(10)
C1 H1B 0.9500
C2 C3 1.385(10)
C2 C7 1.432(10)
C3 H3B 0.9500
C4 C5 1.391(10)
C4 H4B 0.9500
C5 C16 1.431(10)
C6 H6A 0.9800
C6 H6B 0.9800
C6 H6C 0.9800
C7 C8 1.193(10)
C8 C9 1.422(10)
C9 C10 1.406(9)
C9 C14 1.405(9)
C10 C11 1.371(10)
C10 H10A 0.9500
C11 C12 1.384(10)
C12 C13 1.403(10)
C12 H12A 0.9500
C13 C14 1.371(10)
C13 H13A 0.9500
C15 H15A 0.9800
C15 H15B 0.9800
C15 H15C 0.9800
C16 C17 1.184(11)
C17 C18 1.439(10)
C18 C23 1.391(9)
C18 C19 1.389(10)
C19 C20 1.390(10)
C19 H19A 0.9500
C20 C21 1.379(9)
C22 C23 1.380(10)
C22 C21 1.396(10)
C22 H22A 0.9500
C24 H24A 0.9800
C24 H24B 0.9800
C24 H24C 0.9800
C21 H21A 0.9500

loop_
_geom_hbond_atom_site_label_D
_geom_hbond_atom_site_label_H
_geom_hbond_atom_site_label_A
_geom_hbond_distance_DH
_geom_hbond_distance_HA
_geom_hbond_distance_DA
_geom_hbond_angle_DHA
_geom_hbond_site_symmetry_A
C15 H15A I2 0.98 3.23 3.811(7) 119.4 1_556
C15 H15B O4 0.98 2.53 3.461(9) 159.6 2_666
C15 H15C I3 0.98 3.30 3.926(6) 123.3 1_556
C19 H19A O3 0.95 2.48 3.340(8) 150.9 2_675
C22 H22A O2 0.95 2.51 3.303(8) 141.5 1_454
C24 H24B O1 0.98 2.37 3.119(10) 132.7 2_766
C24 H24C I3 0.98 3.21 4.032(8) 142.0 1_564

loop_
_geom_torsion_atom_site_label_1
_geom_torsion_atom_site_label_2
_geom_torsion_atom_site_label_3
_geom_torsion_atom_site_label_4
_geom_torsion
C5 C1 C2 C3 1.3(9)
C5 C1 C2 C7 177.9(6)
C4 N1 C3 C2 1.8(12)
C6 N1 C3 C2 178.8(9)
C1 C2 C3 N1 -1.6(11)
C7 C2 C3 N1 -178.2(7)
C3 N1 C4 C5 -1.6(12)
C6 N1 C4 C5 -178.6(9)
N1 C4 C5 C1 1.2(11)
N1 C4 C5 C16 -177.6(7)
C2 C1 C5 C4 -1.1(10)
C2 C1 C5 C16 177.7(6)
C14 C9 C10 C11 0.0(9)
C8 C9 C10 C11 179.8(6)
C9 C10 C11 C12 3.1(10)
C9 C10 C11 S1 -174.8(5)
O1 S1 C11 C10 -160.2(5)
O2 S1 C11 C10 -29.9(6)
C15 S1 C11 C10 83.7(6)
O1 S1 C11 C12 21.8(7)
O2 S1 C11 C12 152.2(5)
C15 S1 C11 C12 -94.2(6)
C10 C11 C12 C13 -3.1(10)
S1 C11 C12 C13 174.8(5)
C11 C12 C13 C14 0.0(10)
C12 C13 C14 C9 3.0(10)
C12 C13 C14 I1 -176.2(5)
C10 C9 C14 C13 -3.0(9)
C8 C9 C14 C13 177.2(6)
C10 C9 C14 I1 176.2(4)
C8 C9 C14 I1 -3.6(8)
C23 C18 C19 C20 0.6(9)
C17 C18 C19 C20 -178.9(6)
C18 C19 C20 C21 1.0(10)
C18 C19 C20 S2 -177.7(5)
O4 S2 C20 C21 14.0(7)
O3 S2 C20 C21 142.6(6)
C24 S2 C20 C21 -103.1(7)
O4 S2 C20 C19 -167.4(5)
O3 S2 C20 C19 -38.7(6)
C24 S2 C20 C19 75.6(7)
C21 C22 C23 C18 3.4(9)
C21 C22 C23 I2 -176.0(5)
C19 C18 C23 C22 -2.8(9)
C17 C18 C23 C22 176.7(6)
C19 C18 C23 I2 176.7(4)
C17 C18 C23 I2 -3.9(8)
C19 C20 C21 C22 -0.4(10)
S2 C20 C21 C22 178.3(5)
C23 C22 C21 C20 -1.9(10)
